data_1010729
_chemical_name_systematic 'Sodium hexafluoronitrate(III)'
_chemical_formula_structural 'Na3 N F6'
_chemical_formula_sum 'F6 N Na3'
_publ_section_title 'Ueber Fluoronitrite und Fluoronitrate'

loop_
_publ_author_name
'Beck, G'

_journal_name_full
;
Zeitschrift fuer Anorganische und Allgemeine Chemie
;
_journal_coden_ASTM ZAACAB
_journal_volume 235
_journal_year 1937
_journal_page_first 77
_journal_page_last 82

loop_
_atom_site_label
_atom_site_fract_x
_atom_site_fract_y
_atom_site_fract_z
? ? ? ?

_cod_database_code 1010729
_journal_paper_doi 10.1002/zaac.19372350109
